data_4107162
loop_
_publ_author_name
'Bradley A. McKeown'
'Hector Emanuel Gonzalez'
'Max R. Friedfeld'
'T. Brent Gunnoe'
'Thomas R. Cundari'
'Michal Sabat'

_publ_section_title
;
 Mechanistic Studies of Ethylene Hydrophenylation Catalyzed by Bipyridyl
 Pt(II) Complexes
;
_journal_name_full 'Journal of the American Chemical Society'
_journal_page_first 19131
_journal_page_last 19152
_journal_paper_doi 10.1021/ja206064v
_journal_volume 133
_journal_year 2011
_chemical_formula_sum 'C60 H49 B F24 N2 Pt'
_chemical_formula_weight 1459.91
_chemical_name_systematic
; 
 ? 
;
_space_group_IT_number 1
_symmetry_cell_setting triclinic
_symmetry_space_group_name_Hall 'P 1'
_symmetry_space_group_name_H-M 'P 1'
_atom_sites_solution_hydrogens geom
_atom_sites_solution_primary direct
_atom_sites_solution_secondary difmap
_audit_creation_method SHELXL-97
_cell_angle_alpha 81.3600(10)
_cell_angle_beta 78.3610(10)
_cell_angle_gamma 82.8550(10)
_cell_formula_units_Z 1
_cell_length_a 10.2446(2)
_cell_length_b 10.4139(2)
_cell_length_c 14.1631(3)
_cell_measurement_reflns_used 9859
_cell_measurement_temperature 153(2)
_cell_measurement_theta_max 32.08
_cell_measurement_theta_min 2.32
_cell_volume 1456.22(5)
_computing_cell_refinement 'Bruker SAINT'
_computing_data_collection 'Bruker APEX2'
_computing_data_reduction 'Bruker SAINT'
_computing_molecular_graphics 'Bruker SHELXTL'
_computing_publication_material 'Bruker SHELXTL'
_computing_structure_refinement 'SHELXL-97 (Sheldrick, 2008)'
_computing_structure_solution 'SHELXS-97 (Sheldrick, 2008)'
_diffrn_ambient_temperature 153(2)
_diffrn_measured_fraction_theta_full 0.988
_diffrn_measured_fraction_theta_max 0.988
_diffrn_measurement_device_type 'Bruker APEX-II CCD'
_diffrn_measurement_method '\f and \w scans'
_diffrn_radiation_monochromator graphite
_diffrn_radiation_source 'fine-focus sealed tube'
_diffrn_radiation_type MoK\a
_diffrn_radiation_wavelength 0.71073
_diffrn_reflns_av_R_equivalents 0.0164
_diffrn_reflns_av_sigmaI/netI 0.0737
_diffrn_reflns_limit_h_max 9
_diffrn_reflns_limit_h_min -16
_diffrn_reflns_limit_k_max 15
_diffrn_reflns_limit_k_min -17
_diffrn_reflns_limit_l_max 20
_diffrn_reflns_limit_l_min -20
_diffrn_reflns_number 16353
_diffrn_reflns_theta_full 36.33
_diffrn_reflns_theta_max 36.33
_diffrn_reflns_theta_min 1.48
_exptl_absorpt_coefficient_mu 2.527
_exptl_absorpt_correction_T_max 0.6879
_exptl_absorpt_correction_T_min 0.4027
_exptl_absorpt_correction_type empirical
_exptl_absorpt_process_details 'Bruker SADABS'
_exptl_crystal_colour yellow
_exptl_crystal_density_diffrn 1.665
_exptl_crystal_density_meas 0
_exptl_crystal_description needle
_exptl_crystal_F_000 722
_exptl_crystal_size_max 0.44
_exptl_crystal_size_mid 0.18
_exptl_crystal_size_min 0.16
_refine_diff_density_max 1.724
_refine_diff_density_min -0.648
_refine_diff_density_rms 0.082
_refine_ls_abs_structure_details 'Flack H D (1983), Acta Cryst. A39, 876-881'
_refine_ls_abs_structure_Flack 0.001(3)
_refine_ls_extinction_coef 0
_refine_ls_extinction_method none
_refine_ls_goodness_of_fit_ref 0.976
_refine_ls_hydrogen_treatment mixed
_refine_ls_matrix_type full
_refine_ls_number_parameters 815
_refine_ls_number_reflns 13106
_refine_ls_number_restraints 3
_refine_ls_restrained_S_all 0.976
_refine_ls_R_factor_all 0.0237
_refine_ls_R_factor_gt 0.0237
_refine_ls_shift/su_max 0.001
_refine_ls_shift/su_mean 0.000
_refine_ls_structure_factor_coef Fsqd
_refine_ls_weighting_details 'calc w=1/[\s^2^(Fo^2^)+(0.1000P)^2^+0.0000P] where P=(Fo^2^+2Fc^2^)/3'
_refine_ls_weighting_scheme calc
_refine_ls_wR_factor_gt 0.0616
_refine_ls_wR_factor_ref 0.0616
_reflns_number_gt 13097
_reflns_number_total 13106
_reflns_threshold_expression >2sigma(I)
_cod_data_source_file ja206064v_si_002_2.cif
_cod_data_source_block C60H49BF24N2Pt
_cod_database_code 4107162

loop_
_symmetry_equiv_pos_as_xyz
'x, y, z'

loop_
_atom_site_label
_atom_site_type_symbol
_atom_site_fract_x
_atom_site_fract_y
_atom_site_fract_z
_atom_site_U_iso_or_equiv
_atom_site_adp_type
_atom_site_occupancy
_atom_site_symmetry_multiplicity
_atom_site_calc_flag
_atom_site_refinement_flags
Pt Pt 0.375900(2) 0.304700(2) 0.654700(2) 0.02329(3) Uani 1 1 d .
F1 F 0.7222(3) 0.7131(3) 0.53927(17) 0.0491(6) Uani 1 1 d .
F2 F 0.8959(3) 0.8205(2) 0.51159(16) 0.0388(5) Uani 1 1 d .
F3 F 0.9177(3) 0.6111(2) 0.52785(17) 0.0415(5) Uani 1 1 d .
F4 F 0.9420(4) 0.9337(4) 0.0622(2) 0.0597(9) Uani 1 1 d .
F5 F 0.9877(6) 1.0216(3) 0.1746(2) 0.0993(19) Uani 1 1 d .
F6 F 1.1204(4) 0.8665(4) 0.1110(3) 0.0789(12) Uani 1 1 d .
F7 F 0.5364(4) 0.0162(4) 0.48319(19) 0.0695(11) Uani 1 1 d .
F8 F 0.6059(3) -0.0448(2) 0.3415(2) 0.0478(6) Uani 1 1 d .
F9 F 0.4492(2) 0.1079(2) 0.3628(2) 0.0444(5) Uani 1 1 d .
F10 F 1.0471(4) 0.2711(3) 0.4507(3) 0.0703(11) Uani 1 1 d .
F11 F 1.0208(3) 0.0694(3) 0.4698(3) 0.0639(9) Uani 1 1 d .
F12 F 1.1163(3) 0.1603(5) 0.3343(3) 0.0812(13) Uani 1 1 d .
F13 F 1.1127(4) 0.3278(3) -0.1363(3) 0.0831(14) Uani 1 1 d .
F14 F 1.0118(4) 0.1747(3) -0.0539(3) 0.0629(8) Uani 1 1 d .
F15 F 1.1258(4) 0.2705(6) 0.0149(4) 0.0989(19) Uani 1 1 d .
F16 F 0.7221(5) 0.5881(4) -0.2276(2) 0.0820(14) Uani 1 1 d .
F17 F 0.7017(5) 0.7497(3) -0.1505(2) 0.0679(10) Uani 1 1 d .
F18 F 0.5534(4) 0.6174(6) -0.1178(3) 0.1015(19) Uani 1 1 d .
F19 F 0.3665(4) 0.7689(5) 0.4639(3) 0.0892(16) Uani 1 1 d .
F20 F 0.1752(3) 0.7303(3) 0.4509(2) 0.0591(8) Uani 1 1 d .
F21 F 0.2675(6) 0.8850(3) 0.3598(3) 0.099(2) Uani 1 1 d .
F22 F 0.1215(6) 0.5265(10) 0.1679(8) 0.183(5) Uani 1 1 d .
F23 F 0.2601(12) 0.3734(6) 0.1528(11) 0.227(7) Uani 1 1 d .
F24 F 0.2815(10) 0.5161(16) 0.0619(4) 0.241(8) Uani 1 1 d .
N1 N 0.4242(4) 0.2373(3) 0.7894(3) 0.0236(6) Uani 1 1 d .
N2 N 0.2663(4) 0.1383(3) 0.6978(2) 0.0241(6) Uani 1 1 d .
C1 C 0.3453(6) 0.3436(5) 0.5071(3) 0.0340(10) Uani 1 1 d .
C2 C 0.2460(5) 0.4139(4) 0.5665(3) 0.0390(7) Uani 1 1 d .
C3 C 0.5123(5) 0.4407(4) 0.6142(3) 0.0296(8) Uani 1 1 d .
H3A H 0.4801 0.5111 0.5667 0.036 Uiso 1 1 calc R
H3B H 0.5205 0.4801 0.6719 0.036 Uiso 1 1 calc R
C4 C 0.6498(4) 0.3791(3) 0.5688(2) 0.0325(6) Uani 1 1 d .
H4A H 0.6413 0.3458 0.5086 0.039 Uiso 1 1 calc R
H4B H 0.7118 0.4482 0.5499 0.039 Uiso 1 1 calc R
C5 C 0.7119(3) 0.2691(3) 0.6328(2) 0.0303(6) Uani 1 1 d .
C6 C 0.6751(4) 0.1426(3) 0.6417(2) 0.0350(6) Uani 1 1 d .
H6 H 0.6143 0.1247 0.6039 0.042 Uiso 1 1 calc R
C7 C 0.7258(5) 0.0424(4) 0.7047(3) 0.0474(9) Uani 1 1 d .
H7 H 0.6991 -0.0430 0.7103 0.057 Uiso 1 1 calc R
C8 C 0.8151(6) 0.0676(6) 0.7591(4) 0.0583(13) Uani 1 1 d .
H8 H 0.8485 -0.0002 0.8034 0.070 Uiso 1 1 calc R
C9 C 0.8559(6) 0.1912(6) 0.7493(4) 0.0601(14) Uani 1 1 d .
H9 H 0.9192 0.2076 0.7856 0.072 Uiso 1 1 calc R
C10 C 0.8047(4) 0.2918(4) 0.6864(3) 0.0426(8) Uani 1 1 d .
H10 H 0.8333 0.3766 0.6801 0.051 Uiso 1 1 calc R
C11 C 0.4953(4) 0.2962(3) 0.8369(2) 0.0284(5) Uani 1 1 d .
H11 H 0.5242 0.3789 0.8085 0.034 Uiso 1 1 calc R
C12 C 0.5287(4) 0.2425(3) 0.9250(2) 0.0293(5) Uani 1 1 d .
H12 H 0.5799 0.2879 0.9556 0.035 Uiso 1 1 calc R
C13 C 0.4872(3) 0.1214(3) 0.9693(2) 0.0245(5) Uani 1 1 d .
C14 C 0.4089(3) 0.0635(3) 0.9211(2) 0.0245(5) Uani 1 1 d .
H14 H 0.3753 -0.0172 0.9498 0.029 Uiso 1 1 calc R
C15 C 0.3789(3) 0.1207(2) 0.83231(18) 0.0215(4) Uani 1 1 d .
C16 C 0.2984(3) 0.0623(3) 0.77796(19) 0.0222(4) Uani 1 1 d .
C17 C 0.2577(3) -0.0622(3) 0.8051(2) 0.0239(5) Uani 1 1 d .
H17 H 0.2813 -0.1133 0.8617 0.029 Uiso 1 1 calc R
C18 C 0.1822(3) -0.1139(3) 0.7503(2) 0.0242(5) Uani 1 1 d .
C19 C 0.1485(3) -0.0339(3) 0.6696(2) 0.0309(6) Uani 1 1 d .
H19 H 0.0957 -0.0634 0.6307 0.037 Uiso 1 1 calc R
C20 C 0.1927(4) 0.0902(3) 0.6460(2) 0.0313(6) Uani 1 1 d .
H20 H 0.1692 0.1435 0.5902 0.038 Uiso 1 1 calc R
C21 C 0.5234(4) 0.0551(3) 1.0649(2) 0.0302(6) Uani 1 1 d .
C22 C 0.6192(5) 0.1293(6) 1.1007(3) 0.0445(11) Uani 1 1 d .
H22A H 0.7010 0.1375 1.0514 0.067 Uiso 1 1 calc R
H22B H 0.6420 0.0817 1.1613 0.067 Uiso 1 1 calc R
H22C H 0.5763 0.2164 1.1124 0.067 Uiso 1 1 calc R
C23 C 0.3961(7) 0.0476(7) 1.1412(4) 0.0594(16) Uani 1 1 d .
H23A H 0.3584 0.1359 1.1539 0.089 Uiso 1 1 calc R
H23B H 0.4168 -0.0032 1.2014 0.089 Uiso 1 1 calc R
H23C H 0.3310 0.0052 1.1176 0.089 Uiso 1 1 calc R
C24 C 0.5859(8) -0.0840(4) 1.0526(4) 0.0636(17) Uani 1 1 d .
H24A H 0.5196 -0.1345 1.0379 0.095 Uiso 1 1 calc R
H24B H 0.6149 -0.1252 1.1128 0.095 Uiso 1 1 calc R
H24C H 0.6633 -0.0814 0.9991 0.095 Uiso 1 1 calc R
C25 C 0.1432(4) -0.2534(3) 0.7801(2) 0.0303(6) Uani 1 1 d .
C26 C 0.0665(5) -0.2671(4) 0.8847(3) 0.0458(10) Uani 1 1 d .
H26A H -0.0136 -0.2045 0.8899 0.069 Uiso 1 1 calc R
H26B H 0.1239 -0.2496 0.9280 0.069 Uiso 1 1 calc R
H26C H 0.0400 -0.3560 0.9034 0.069 Uiso 1 1 calc R
C27 C 0.2725(5) -0.3456(4) 0.7702(5) 0.0536(11) Uani 1 1 d .
H27A H 0.2506 -0.4357 0.7757 0.080 Uiso 1 1 calc R
H27B H 0.3208 -0.3375 0.8218 0.080 Uiso 1 1 calc R
H27C H 0.3289 -0.3226 0.7067 0.080 Uiso 1 1 calc R
C28 C 0.0563(4) -0.2888(4) 0.7142(3) 0.0386(7) Uani 1 1 d .
H28A H -0.0272 -0.2308 0.7197 0.058 Uiso 1 1 calc R
H28B H 0.0356 -0.3795 0.7338 0.058 Uiso 1 1 calc R
H28C H 0.1044 -0.2788 0.6467 0.058 Uiso 1 1 calc R
C111 C 0.7930(3) 0.6193(3) 0.2533(2) 0.0194(4) Uani 1 1 d .
C112 C 0.7931(3) 0.6256(2) 0.35175(19) 0.0207(4) Uani 1 1 d .
H112 H 0.7488 0.5633 0.3995 0.025 Uiso 1 1 calc R
C113 C 0.8554(3) 0.7192(2) 0.38220(19) 0.0219(4) Uani 1 1 d .
C114 C 0.9213(3) 0.8126(3) 0.3152(2) 0.0249(5) Uani 1 1 d .
H114 H 0.9652 0.8760 0.3354 0.030 Uiso 1 1 calc R
C115 C 0.9208(3) 0.8097(3) 0.2174(2) 0.0250(5) Uani 1 1 d .
C116 C 0.8592(3) 0.7156(3) 0.1871(2) 0.0219(4) Uani 1 1 d .
H116 H 0.8620 0.7163 0.1195 0.026 Uiso 1 1 calc R
C117 C 0.8481(3) 0.7166(3) 0.4895(2) 0.0290(5) Uani 1 1 d .
C118 C 0.9927(4) 0.9093(3) 0.1436(3) 0.0380(7) Uani 1 1 d .
C121 C 0.7390(3) 0.3691(2) 0.28781(18) 0.0188(4) Uani 1 1 d .
C122 C 0.6441(3) 0.2771(3) 0.31219(19) 0.0203(4) Uani 1 1 d .
H122 H 0.5608 0.2983 0.2912 0.024 Uiso 1 1 calc R
C123 C 0.6679(3) 0.1563(2) 0.36600(19) 0.0224(5) Uani 1 1 d .
C124 C 0.7886(3) 0.1218(3) 0.3986(2) 0.0247(5) Uani 1 1 d .
H124 H 0.8048 0.0398 0.4360 0.030 Uiso 1 1 calc R
C125 C 0.8840(3) 0.2096(3) 0.3751(2) 0.0216(5) Uani 1 1 d .
C126 C 0.8598(3) 0.3303(2) 0.32082(19) 0.0206(4) Uani 1 1 d .
H126 H 0.9277 0.3885 0.3056 0.025 Uiso 1 1 calc R
C127 C 0.5659(4) 0.0592(3) 0.3884(2) 0.0302(6) Uani 1 1 d .
C128 C 1.0157(4) 0.1777(3) 0.4071(3) 0.0323(6) Uani 1 1 d .
C131 C 0.7689(2) 0.4919(2) 0.10700(18) 0.0187(4) Uani 1 1 d .
C132 C 0.8795(3) 0.4029(3) 0.0773(2) 0.0225(4) Uani 1 1 d .
H132 H 0.9238 0.3522 0.1252 0.027 Uiso 1 1 calc R
C133 C 0.9259(3) 0.3866(3) -0.0196(2) 0.0259(5) Uani 1 1 d .
C134 C 0.8621(4) 0.4565(4) -0.0920(2) 0.0285(6) Uani 1 1 d .
H134 H 0.8916 0.4431 -0.1582 0.034 Uiso 1 1 calc R
C135 C 0.7547(3) 0.5458(3) -0.0651(2) 0.0250(5) Uani 1 1 d .
C136 C 0.7106(3) 0.5648(2) 0.03204(19) 0.0218(4) Uani 1 1 d .
H136 H 0.6385 0.6294 0.0479 0.026 Uiso 1 1 calc R
C137 C 1.0461(4) 0.2919(4) -0.0475(3) 0.0369(7) Uani 1 1 d .
C138 C 0.6829(4) 0.6256(4) -0.1399(2) 0.0342(6) Uani 1 1 d .
C141 C 0.5526(3) 0.5576(2) 0.24021(19) 0.0199(4) Uani 1 1 d .
C142 C 0.4899(3) 0.6420(3) 0.3079(2) 0.0232(4) Uani 1 1 d .
H142 H 0.5435 0.6784 0.3426 0.028 Uiso 1 1 calc R
C143 C 0.3524(3) 0.6743(3) 0.3260(2) 0.0263(5) Uani 1 1 d .
C144 C 0.2695(3) 0.6264(3) 0.2755(3) 0.0310(6) Uani 1 1 d .
H144 H 0.1755 0.6497 0.2872 0.037 Uiso 1 1 calc R
C145 C 0.3287(3) 0.5436(3) 0.2077(3) 0.0280(6) Uani 1 1 d .
C146 C 0.4669(3) 0.5095(3) 0.1911(2) 0.0232(4) Uani 1 1 d .
H146 H 0.5042 0.4515 0.1448 0.028 Uiso 1 1 calc R
C147 C 0.2917(4) 0.7650(3) 0.3997(3) 0.0344(6) Uani 1 1 d .
C148 C 0.2454(4) 0.4914(5) 0.1494(4) 0.0438(9) Uani 1 1 d .
B1 B 0.7139(3) 0.5104(3) 0.2216(2) 0.0179(4) Uani 1 1 d .
H1A H 0.321(5) 0.265(5) 0.491(3) 0.029(11) Uiso 1 1 d .
H1B H 0.423(5) 0.381(4) 0.463(3) 0.021(9) Uiso 1 1 d .
H2A H 0.161(6) 0.384(5) 0.585(4) 0.031(11) Uiso 1 1 d .
H2B H 0.246(5) 0.511(5) 0.574(3) 0.031(11) Uiso 1 1 d .

loop_
_atom_site_aniso_label
_atom_site_aniso_U_11
_atom_site_aniso_U_22
_atom_site_aniso_U_33
_atom_site_aniso_U_23
_atom_site_aniso_U_13
_atom_site_aniso_U_12
Pt 0.02932(4) 0.02047(4) 0.01883(4) 0.00058(2) -0.00496(2) -0.00057(2)
F1 0.0411(13) 0.0777(18) 0.0304(10) -0.0181(11) 0.0012(9) -0.0124(12)
F2 0.0595(15) 0.0282(9) 0.0356(10) -0.0088(7) -0.0200(9) -0.0071(9)
F3 0.0622(16) 0.0296(10) 0.0369(11) 0.0011(8) -0.0244(11) -0.0020(10)
F4 0.077(2) 0.0598(18) 0.0419(14) 0.0194(13) -0.0133(13) -0.0355(17)
F5 0.198(5) 0.0452(15) 0.0509(16) -0.0117(13) 0.024(2) -0.068(2)
F6 0.0409(16) 0.096(3) 0.084(2) 0.026(2) 0.0085(16) -0.0251(17)
F7 0.099(3) 0.088(2) 0.0319(12) 0.0148(12) -0.0170(14) -0.068(2)
F8 0.0450(13) 0.0244(9) 0.0785(18) -0.0171(10) -0.0138(12) -0.0046(9)
F9 0.0299(10) 0.0331(10) 0.0727(16) -0.0076(10) -0.0107(10) -0.0098(8)
F10 0.068(2) 0.0450(14) 0.120(3) -0.0186(16) -0.070(2) 0.0051(13)
F11 0.0579(18) 0.0478(15) 0.089(2) 0.0315(15) -0.0496(17) -0.0094(13)
F12 0.0293(13) 0.139(4) 0.0612(19) 0.001(2) -0.0082(13) 0.0298(18)
F13 0.075(2) 0.0612(18) 0.075(2) 0.0104(15) 0.0471(19) 0.0198(16)
F14 0.064(2) 0.0352(12) 0.084(2) -0.0138(13) -0.0070(16) 0.0098(12)
F15 0.0473(19) 0.164(5) 0.102(3) -0.092(3) -0.041(2) 0.059(3)
F16 0.147(4) 0.071(2) 0.0324(13) -0.0165(13) -0.0462(19) 0.035(2)
F17 0.122(3) 0.0289(11) 0.0633(17) 0.0065(10) -0.053(2) -0.0020(14)
F18 0.0432(18) 0.173(5) 0.078(2) 0.062(3) -0.0355(18) -0.026(2)
F19 0.0489(18) 0.136(4) 0.100(3) -0.090(3) -0.0234(18) 0.030(2)
F20 0.0411(14) 0.0773(19) 0.0510(15) -0.0198(13) 0.0211(12) -0.0098(13)
F21 0.162(5) 0.0291(12) 0.067(2) 0.0000(12) 0.050(2) 0.0215(18)
F22 0.056(3) 0.242(9) 0.319(11) -0.220(9) -0.101(5) 0.059(4)
F23 0.270(12) 0.087(4) 0.426(18) -0.103(7) -0.286(13) 0.033(5)
F24 0.162(7) 0.55(2) 0.069(3) -0.054(7) -0.018(4) -0.232(11)
N1 0.0284(15) 0.0223(13) 0.0201(12) -0.0028(9) -0.0035(10) -0.0043(11)
N2 0.0240(15) 0.0267(15) 0.0223(11) -0.0005(10) -0.0081(10) -0.0021(11)
C1 0.045(3) 0.031(2) 0.0251(17) 0.0042(13) -0.0101(16) -0.0041(16)
C2 0.047(2) 0.0330(15) 0.0347(16) 0.0033(12) -0.0137(15) 0.0060(14)
C3 0.039(2) 0.0239(16) 0.0233(14) 0.0033(11) -0.0043(14) -0.0035(14)
C4 0.0343(15) 0.0377(15) 0.0237(12) 0.0003(10) -0.0001(11) -0.0108(12)
C5 0.0307(14) 0.0360(14) 0.0242(12) -0.0084(10) -0.0002(10) -0.0058(11)
C6 0.0366(16) 0.0362(15) 0.0304(14) -0.0056(11) -0.0010(12) -0.0033(13)
C7 0.049(2) 0.0367(17) 0.048(2) -0.0038(14) 0.0036(17) 0.0056(16)
C8 0.058(3) 0.058(3) 0.051(2) -0.007(2) -0.012(2) 0.029(2)
C9 0.057(3) 0.073(3) 0.057(3) -0.028(2) -0.029(2) 0.020(2)
C10 0.0368(18) 0.050(2) 0.046(2) -0.0228(16) -0.0126(15) 0.0021(15)
C11 0.0380(16) 0.0236(11) 0.0248(12) -0.0013(9) -0.0061(11) -0.0095(11)
C12 0.0357(15) 0.0287(13) 0.0270(13) -0.0041(10) -0.0100(11) -0.0095(11)
C13 0.0260(12) 0.0255(11) 0.0237(11) -0.0054(9) -0.0075(9) -0.0013(9)
C14 0.0278(13) 0.0251(11) 0.0219(11) -0.0020(8) -0.0072(9) -0.0044(9)
C15 0.0242(12) 0.0213(10) 0.0183(10) -0.0020(8) -0.0029(8) -0.0015(9)
C16 0.0228(11) 0.0244(11) 0.0191(10) -0.0017(8) -0.0048(8) -0.0009(9)
C17 0.0268(12) 0.0242(11) 0.0221(11) -0.0003(8) -0.0086(9) -0.0046(9)
C18 0.0236(12) 0.0265(11) 0.0238(11) -0.0036(9) -0.0071(9) -0.0022(9)
C19 0.0316(14) 0.0358(14) 0.0285(13) 0.0009(10) -0.0141(11) -0.0084(11)
C20 0.0357(16) 0.0334(14) 0.0273(13) 0.0046(10) -0.0157(11) -0.0070(12)
C21 0.0389(16) 0.0290(13) 0.0262(13) -0.0022(10) -0.0140(11) -0.0048(11)
C22 0.033(2) 0.073(3) 0.0338(17) 0.0037(16) -0.0165(14) -0.028(2)
C23 0.056(3) 0.095(4) 0.027(2) 0.009(2) -0.012(2) -0.020(3)
C24 0.104(5) 0.0369(19) 0.065(3) -0.0097(18) -0.061(3) 0.013(2)
C25 0.0333(15) 0.0276(12) 0.0338(14) -0.0040(10) -0.0126(11) -0.0076(11)
C26 0.068(3) 0.0431(18) 0.0315(16) 0.0026(13) -0.0140(16) -0.0284(19)
C27 0.044(2) 0.0311(16) 0.092(4) -0.0136(19) -0.028(2) 0.0031(15)
C28 0.0456(19) 0.0414(17) 0.0349(16) -0.0055(12) -0.0143(14) -0.0165(15)
C111 0.0150(10) 0.0183(11) 0.0245(12) -0.0006(9) -0.0054(8) 0.0000(9)
C112 0.0215(11) 0.0194(10) 0.0216(11) -0.0019(8) -0.0062(8) -0.0004(8)
C113 0.0211(11) 0.0204(10) 0.0244(11) -0.0036(8) -0.0066(9) 0.0019(8)
C114 0.0212(11) 0.0210(11) 0.0332(13) -0.0054(9) -0.0051(9) -0.0021(9)
C115 0.0240(12) 0.0212(11) 0.0283(12) -0.0005(8) -0.0023(9) -0.0044(9)
C116 0.0201(11) 0.0212(10) 0.0230(11) -0.0006(8) -0.0033(9) -0.0007(8)
C117 0.0333(15) 0.0274(12) 0.0288(13) -0.0043(10) -0.0098(11) -0.0051(11)
C118 0.0433(19) 0.0306(14) 0.0392(17) -0.0010(12) -0.0005(14) -0.0167(13)
C121 0.0195(10) 0.0190(10) 0.0175(10) -0.0019(7) -0.0045(8) 0.0003(8)
C122 0.0221(12) 0.0195(10) 0.0208(11) -0.0022(8) -0.0081(9) -0.0015(9)
C123 0.0265(12) 0.0189(10) 0.0229(11) -0.0024(8) -0.0058(9) -0.0047(9)
C124 0.0319(14) 0.0184(10) 0.0243(11) -0.0016(8) -0.0079(10) -0.0015(9)
C125 0.0215(12) 0.0194(11) 0.0237(12) -0.0020(9) -0.0068(9) 0.0021(9)
C126 0.0195(11) 0.0197(10) 0.0222(11) -0.0007(8) -0.0058(8) 0.0003(8)
C127 0.0400(16) 0.0243(12) 0.0286(13) -0.0001(9) -0.0089(11) -0.0120(11)
C128 0.0291(14) 0.0284(13) 0.0409(16) 0.0015(11) -0.0181(12) 0.0029(11)
C131 0.0162(10) 0.0200(10) 0.0200(10) -0.0019(7) -0.0038(8) -0.0021(8)
C132 0.0187(11) 0.0252(11) 0.0230(11) -0.0036(8) -0.0029(8) -0.0002(9)
C133 0.0242(12) 0.0267(12) 0.0263(12) -0.0082(9) -0.0001(10) -0.0029(10)
C134 0.0384(17) 0.0280(14) 0.0196(12) -0.0045(10) -0.0014(11) -0.0099(12)
C135 0.0309(13) 0.0238(11) 0.0221(11) 0.0009(8) -0.0090(10) -0.0076(10)
C136 0.0223(11) 0.0212(10) 0.0227(11) -0.0010(8) -0.0074(9) -0.0017(8)
C137 0.0350(17) 0.0396(16) 0.0314(15) -0.0096(12) 0.0030(12) 0.0057(13)
C138 0.0441(18) 0.0347(16) 0.0244(13) 0.0032(10) -0.0124(12) -0.0050(13)
C141 0.0156(10) 0.0198(10) 0.0230(11) 0.0007(8) -0.0034(8) -0.0009(8)
C142 0.0186(11) 0.0231(11) 0.0258(12) -0.0013(8) -0.0024(9) 0.0008(8)
C143 0.0207(12) 0.0249(11) 0.0291(13) -0.0022(9) 0.0016(9) 0.0023(9)
C144 0.0173(11) 0.0304(13) 0.0418(16) -0.0021(11) -0.0023(11) 0.0030(10)
C145 0.0180(12) 0.0293(13) 0.0383(19) -0.0035(12) -0.0099(13) -0.0014(10)
C146 0.0161(10) 0.0238(11) 0.0292(12) -0.0026(9) -0.0059(9) 0.0023(8)
C147 0.0286(14) 0.0314(14) 0.0367(15) -0.0061(11) 0.0064(12) 0.0038(11)
C148 0.0218(14) 0.055(2) 0.061(2) -0.0209(18) -0.0137(14) -0.0028(14)
B1 0.0142(10) 0.0186(10) 0.0201(11) -0.0007(8) -0.0028(8) -0.0016(8)

loop_
_atom_type_symbol
_atom_type_description
_atom_type_scat_dispersion_real
_atom_type_scat_dispersion_imag
_atom_type_scat_source
C C 0.0033 0.0016 'International Tables Vol C Tables 4.2.6.8 and 6.1.1.4'
H H 0.0000 0.0000 'International Tables Vol C Tables 4.2.6.8 and 6.1.1.4'
B B 0.0013 0.0007 'International Tables Vol C Tables 4.2.6.8 and 6.1.1.4'
N N 0.0061 0.0033 'International Tables Vol C Tables 4.2.6.8 and 6.1.1.4'
F F 0.0171 0.0103 'International Tables Vol C Tables 4.2.6.8 and 6.1.1.4'
Pt Pt -1.7033 8.3905 'International Tables Vol C Tables 4.2.6.8 and 6.1.1.4'

loop_
_geom_angle_atom_site_label_1
_geom_angle_atom_site_label_2
_geom_angle_atom_site_label_3
_geom_angle
C3 Pt N1 96.56(16)
C3 Pt C2 91.73(17)
N1 Pt C2 151.07(15)
C3 Pt N2 169.34(13)
N1 Pt N2 78.39(13)
C2 Pt N2 97.17(15)
C3 Pt C1 85.88(19)
N1 Pt C1 169.90(15)
C2 Pt C1 38.04(17)
N2 Pt C1 97.53(17)
C11 N1 C15 118.1(3)
C11 N1 Pt 126.3(3)
C15 N1 Pt 115.6(2)
C20 N2 C16 117.9(3)
C20 N2 Pt 127.2(3)
C16 N2 Pt 113.5(2)
C2 C1 Pt 69.9(2)
C1 C2 Pt 72.0(3)
C4 C3 Pt 111.3(3)
C5 C4 C3 115.5(3)
C10 C5 C6 118.3(4)
C10 C5 C4 120.9(3)
C6 C5 C4 120.8(3)
C7 C6 C5 121.2(4)
C8 C7 C6 119.6(4)
C7 C8 C9 120.1(5)
C8 C9 C10 120.3(5)
C9 C10 C5 120.4(4)
N1 C11 C12 123.1(3)
C11 C12 C13 120.0(3)
C14 C13 C12 116.3(3)
C14 C13 C21 120.9(3)
C12 C13 C21 122.8(3)
C15 C14 C13 121.5(3)
N1 C15 C14 120.9(3)
N1 C15 C16 115.7(3)
C14 C15 C16 123.5(2)
N2 C16 C17 121.3(3)
N2 C16 C15 115.5(3)
C17 C16 C15 123.2(2)
C16 C17 C18 121.0(3)
C19 C18 C17 116.9(3)
C19 C18 C25 123.5(3)
C17 C18 C25 119.6(3)
C18 C19 C20 119.4(3)
N2 C20 C19 123.5(3)
C23 C21 C13 108.7(3)
C23 C21 C22 108.3(4)
C13 C21 C22 112.3(3)
C23 C21 C24 108.3(5)
C13 C21 C24 109.2(3)
C22 C21 C24 109.9(4)
C28 C25 C26 109.1(3)
C28 C25 C18 111.5(3)
C26 C25 C18 109.4(3)
C28 C25 C27 108.3(3)
C26 C25 C27 111.0(4)
C18 C25 C27 107.6(3)
C112 C111 C116 115.4(3)
C112 C111 B1 120.8(2)
C116 C111 B1 123.7(2)
C113 C112 C111 122.8(3)
C114 C113 C112 120.8(2)
C114 C113 C117 121.3(2)
C112 C113 C117 117.9(2)
C113 C114 C115 117.5(2)
C116 C115 C114 121.6(3)
C116 C115 C118 120.1(3)
C114 C115 C118 118.3(3)
C115 C116 C111 122.0(3)
F3 C117 F1 105.6(3)
F3 C117 F2 106.3(3)
F1 C117 F2 106.9(3)
F3 C117 C113 112.4(3)
F1 C117 C113 112.1(3)
F2 C117 C113 113.0(3)
F5 C118 F4 106.0(4)
F5 C118 F6 109.7(4)
F4 C118 F6 102.5(4)
F5 C118 C115 113.4(3)
F4 C118 C115 112.2(3)
F6 C118 C115 112.3(3)
C126 C121 C122 115.5(2)
C126 C121 B1 121.6(2)
C122 C121 B1 122.8(2)
C123 C122 C121 122.4(3)
C122 C123 C124 120.5(2)
C122 C123 C127 120.9(3)
C124 C123 C127 118.5(2)
C125 C124 C123 118.4(3)
C124 C125 C126 120.8(3)
C124 C125 C128 120.9(3)
C126 C125 C128 118.3(3)
C125 C126 C121 122.4(2)
F8 C127 F7 107.5(3)
F8 C127 F9 105.4(3)
F7 C127 F9 105.6(3)
F8 C127 C123 112.4(3)
F7 C127 C123 112.4(3)
F9 C127 C123 113.1(3)
F12 C128 F11 105.9(4)
F12 C128 F10 105.6(4)
F11 C128 F10 105.8(3)
F12 C128 C125 112.8(3)
F11 C128 C125 113.2(3)
F10 C128 C125 112.9(3)
C136 C131 C132 115.5(2)
C136 C131 B1 122.3(2)
C132 C131 B1 122.1(2)
C133 C132 C131 122.3(3)
C132 C133 C134 120.8(3)
C132 C133 C137 120.1(3)
C134 C133 C137 119.1(3)
C135 C134 C133 118.1(3)
C134 C135 C136 121.0(3)
C134 C135 C138 120.7(3)
C136 C135 C138 118.3(3)
C135 C136 C131 122.2(3)
F15 C137 F13 110.8(5)
F15 C137 F14 104.9(4)
F13 C137 F14 103.0(3)
F15 C137 C133 113.5(3)
F13 C137 C133 111.7(3)
F14 C137 C133 112.1(3)
F18 C138 F17 107.4(5)
F18 C138 F16 105.7(4)
F17 C138 F16 105.9(3)
F18 C138 C135 111.9(3)
F17 C138 C135 112.4(3)
F16 C138 C135 113.0(3)
C146 C141 C142 115.4(2)
C146 C141 B1 121.0(2)
C142 C141 B1 123.6(2)
C143 C142 C141 122.3(3)
C142 C143 C144 121.2(3)
C142 C143 C147 119.6(3)
C144 C143 C147 119.2(3)
C145 C144 C143 117.7(3)
C144 C145 C146 120.8(3)
C144 C145 C148 120.2(3)
C146 C145 C148 119.0(3)
C145 C146 C141 122.6(3)
F21 C147 F19 107.0(5)
F21 C147 F20 105.9(4)
F19 C147 F20 105.5(4)
F21 C147 C143 112.5(3)
F19 C147 C143 113.4(3)
F20 C147 C143 112.0(3)
F24 C148 F23 96.8(10)
F24 C148 F22 106.8(9)
F23 C148 F22 108.1(8)
F24 C148 C145 113.9(4)
F23 C148 C145 113.9(4)
F22 C148 C145 115.6(4)
C111 B1 C131 110.4(2)
C111 B1 C141 109.0(2)
C131 B1 C141 110.3(2)
C111 B1 C121 109.9(2)
C131 B1 C121 108.36(19)
C141 B1 C121 108.79(19)

loop_
_geom_bond_atom_site_label_1
_geom_bond_atom_site_label_2
_geom_bond_distance
Pt C3 2.052(5)
Pt N1 2.067(4)
Pt C2 2.120(4)
Pt N2 2.127(4)
Pt C1 2.147(5)
F1 C117 1.341(4)
F2 C117 1.343(3)
F3 C117 1.339(4)
F4 C118 1.336(5)
F5 C118 1.301(4)
F6 C118 1.340(6)
F7 C127 1.336(4)
F8 C127 1.333(4)
F9 C127 1.336(4)
F10 C128 1.331(4)
F11 C128 1.328(4)
F12 C128 1.319(5)
F13 C137 1.328(5)
F14 C137 1.332(5)
F15 C137 1.298(6)
F16 C138 1.328(4)
F17 C138 1.312(4)
F18 C138 1.310(5)
F19 C147 1.310(6)
F20 C147 1.326(4)
F21 C147 1.307(5)
F22 C148 1.262(7)
F23 C148 1.215(7)
F24 C148 1.217(8)
N1 C11 1.338(5)
N1 C15 1.364(4)
N2 C20 1.336(5)
N2 C16 1.356(4)
C1 C2 1.391(6)
C3 C4 1.530(6)
C4 C5 1.509(5)
C5 C10 1.393(5)
C5 C6 1.396(5)
C6 C7 1.388(6)
C7 C8 1.380(9)
C8 C9 1.382(10)
C9 C10 1.391(7)
C11 C12 1.379(4)
C12 C13 1.398(4)
C13 C14 1.392(4)
C13 C21 1.519(4)
C14 C15 1.384(4)
C15 C16 1.472(4)
C16 C17 1.387(4)
C17 C18 1.401(4)
C18 C19 1.386(4)
C18 C25 1.531(4)
C19 C20 1.393(4)
C21 C23 1.519(7)
C21 C22 1.525(5)
C21 C24 1.529(6)
C25 C28 1.524(5)
C25 C26 1.526(5)
C25 C27 1.531(6)
C111 C112 1.405(4)
C111 C116 1.406(4)
C111 B1 1.635(4)
C112 C113 1.391(3)
C113 C114 1.389(4)
C113 C117 1.502(4)
C114 C115 1.391(4)
C115 C116 1.390(4)
C115 C118 1.505(4)
C121 C126 1.402(4)
C121 C122 1.406(4)
C121 B1 1.644(4)
C122 C123 1.391(4)
C123 C124 1.394(4)
C123 C127 1.499(4)
C124 C125 1.378(4)
C125 C126 1.394(4)
C125 C128 1.493(4)
C131 C136 1.400(4)
C131 C132 1.408(4)
C131 B1 1.639(4)
C132 C133 1.387(4)
C133 C134 1.392(5)
C133 C137 1.504(5)
C134 C135 1.380(5)
C135 C136 1.394(4)
C135 C138 1.501(5)
C141 C146 1.401(4)
C141 C142 1.404(4)
C141 B1 1.644(4)
C142 C143 1.388(4)
C143 C144 1.392(5)
C143 C147 1.503(4)
C144 C145 1.385(5)
C145 C146 1.396(4)
C145 C148 1.496(5)
